data_1527030
loop_
_publ_author_name
'Yoshii, K.'
'Nakamura, A.'
'Ishii, Y.'
'Morii, Y.'

_publ_section_title
;
 Magnetic properties of La1-x Prx Cr O3
;
_journal_name_full 'Journal of Solid State Chemistry'
_journal_page_first 84
_journal_page_last 89
_journal_volume 162
_journal_year 2001
_chemical_formula_sum 'Cr La0.5 O3 Pr0.5'
_chemical_name_systematic 'La0.5 Pr0.5 Cr O3'
_space_group_IT_number 62
_symmetry_space_group_name_Hall '-P 2ac 2n'
_symmetry_space_group_name_H-M 'P n m a'
_cell_angle_alpha 90
_cell_angle_beta 90
_cell_angle_gamma 90
_cell_formula_units_Z 4
_cell_length_a 5.4722
_cell_length_b 7.7255
_cell_length_c 5.474
_cell_volume 231.416
_citation_journal_id_ASTM JSSCBI
_cod_data_source_file Yoshii_JSSCBI_2001_1742.cif
_cod_data_source_block Cr1La0.5O3Pr0.5
_cod_original_formula_sum 'Cr1 La0.5 O3 Pr0.5'
_cod_database_code 1527030

loop_
_symmetry_equiv_pos_as_xyz
x,y,z
-x+1/2,-y,z+1/2
x+1/2,-y+1/2,-z+1/2
-x,y+1/2,-z
-x,-y,-z
x-1/2,y,-z-1/2
-x-1/2,y-1/2,z-1/2
x,-y-1/2,z

loop_
_atom_site_label
_atom_site_type_symbol
_atom_site_fract_x
_atom_site_fract_y
_atom_site_fract_z
_atom_site_occupancy
_atom_site_U_iso_or_equiv
O1 O-2 0.4859 0.25 0.0675 1 0.0
O2 O-2 0.2159 0.5395 0.2208 1 0.0
Cr1 Cr+3 0 0 0.5 1 0.0
Pr1 Pr+3 0.0285 0.25 -0.0043 0.5 0.0
La1 La+3 0.0285 0.25 -0.0043 0.5 0.0
